data_2023481
loop_
_publ_author_name
'Kumagai, Hitoshi'
'Kawata, Satoshi'
'Ogihara, Nobuhiro'

_publ_section_title
;
 Crystal structure of
 poly[[aqua-(&#x3bc;<sub>2</sub>-pyrazine-&#x3ba;<sup>2</sup>
 <i>N</i>:<i>N</i>')(&#x3bc;<sub>2</sub>-2,3,5,6-tetra-chloro-benzene-1,4-di-car-boxyl-ato-&#x3ba;<sup>2</sup>
 <i>O</i> <sup>1</sup>:<i>O</i> <sup>4</sup>)copper(II)] hemihydrate].
;
_journal_coeditor_code JP2018
_journal_issue 'Pt 5'
_journal_name_full 'Acta crystallographica. Section E, Crystallographic communications'
_journal_page_first 429
_journal_page_last 432
_journal_paper_doi 10.1107/S2056989025003457
_journal_volume 81
_journal_year 2025
_chemical_formula_iupac '[Cu2 (C8 Cl4 O4)2 (C4 H4 N2)2 (H2 O1)2], H2 O1'
_chemical_formula_moiety 'C24 H12 Cl8 Cu2 N4 O10, H2 O1'
_chemical_formula_sum 'C24 H14 Cl8 Cu2 N4 O11'
_chemical_formula_weight 945.07
_chemical_name_systematic
;Poly[[aqua(\m~2~-pyrazine-\k^2^<i>N</i>:<i>N</i>')(\m~2~-2,3,5,6-tetrachlorobenzene-1,4-dicarboxylato-\k^2^<i>O</i>^1^:<i>O</i>^4^)copper(II)]
hemihydrate]
;
_space_group_crystal_system monoclinic
_space_group_IT_number 14
_space_group_name_Hall '-P 2yn'
_space_group_name_H-M_alt 'P 1 21/n 1'
_atom_sites_solution_hydrogens mixed
_atom_sites_solution_primary direct
_atom_sites_solution_secondary difmap
_audit_creation_method SHELXL-2018/3
_cell_angle_alpha 90
_cell_angle_beta 90.222(14)
_cell_angle_gamma 90
_cell_formula_units_Z 2
_cell_length_a 10.975(3)
_cell_length_b 6.7837(15)
_cell_length_c 21.803(4)
_cell_measurement_reflns_used 4544
_cell_measurement_temperature 293
_cell_measurement_theta_max 30.12
_cell_measurement_theta_min 1.86
_cell_volume 1623.2(6)
_computing_cell_refinement
;
CrystalClear (Rigaku, 2008)
;
_computing_data_collection
;
CrystalClear (Rigaku, 2008)
;
_computing_data_reduction
;
CrystalClear (Rigaku, 2008)
;
_computing_molecular_graphics
;
<i>Yadokari-XG 2009</i> (Wakita, 2009)
;
_computing_publication_material
;
<i>Yadokari-XG 2009</i> (Wakita, 2009)
;
_computing_structure_refinement
;
<i>SHELXL2018/3</i> (Sheldrick, 2015)
;
_computing_structure_solution
;
SIR92 (Altomare <i>et al.</i>,  1994)
;
_diffrn_ambient_temperature 293
_diffrn_detector_area_resol_mean 7.314
_diffrn_measured_fraction_theta_full 0.988
_diffrn_measured_fraction_theta_max 0.989
_diffrn_measurement_device_type 'Rigaku Mercury70'
_diffrn_measurement_method \w
_diffrn_radiation_type MoK\a
_diffrn_radiation_wavelength 0.7107
_diffrn_reflns_av_R_equivalents 0.0304
_diffrn_reflns_av_unetI/netI 0.0204
_diffrn_reflns_limit_h_max 13
_diffrn_reflns_limit_h_min -14
_diffrn_reflns_limit_k_max 8
_diffrn_reflns_limit_k_min -8
_diffrn_reflns_limit_l_max 28
_diffrn_reflns_limit_l_min -28
_diffrn_reflns_number 15268
_diffrn_reflns_theta_full 25.241
_diffrn_reflns_theta_max 27.494
_diffrn_reflns_theta_min 1.868
_exptl_absorpt_coefficient_mu 2.033
_exptl_absorpt_correction_T_max 0.666
_exptl_absorpt_correction_T_min 0.429
_exptl_absorpt_correction_type multi-scan
_exptl_absorpt_process_details
;
(<i>REQAB</i>; Rigaku, 2008)
;
_exptl_crystal_colour colorless
_exptl_crystal_density_diffrn 1.934
_exptl_crystal_density_method 'not measured'
_exptl_crystal_description prism
_exptl_crystal_F_000 936
_exptl_crystal_size_max 0.200
_exptl_crystal_size_mid 0.200
_exptl_crystal_size_min 0.200
_refine_diff_density_max 0.487
_refine_diff_density_min -0.665
_refine_ls_extinction_method none
_refine_ls_goodness_of_fit_ref 1.176
_refine_ls_hydrogen_treatment mixed
_refine_ls_matrix_type full
_refine_ls_number_parameters 242
_refine_ls_number_reflns 3684
_refine_ls_number_restraints 5
_refine_ls_restrained_S_all 1.176
_refine_ls_R_factor_all 0.0383
_refine_ls_R_factor_gt 0.0341
_refine_ls_shift/su_max 0.002
_refine_ls_shift/su_mean 0.000
_refine_ls_structure_factor_coef Fsqd
_refine_ls_weighting_details 'w=1/[\s^2^(Fo^2^)+(0.0575P)^2^+1.5531P] where P=(Fo^2^+2Fc^2^)/3'
_refine_ls_weighting_scheme calc
_refine_ls_wR_factor_gt 0.0962
_refine_ls_wR_factor_ref 0.1090
_reflns_number_gt 3391
_reflns_number_total 3684
_reflns_threshold_expression 'I > 2\s(I)'
_cod_data_source_file jp2018.cif
_cod_data_source_block I
_cod_depositor_comments 'Adding full bibliography for 2023481.cif.'
_cod_original_cell_volume 1623.3(6)
_cod_original_sg_symbol_H-M 'P 21/n'
_cod_database_code 2023481
_shelx_space_group_comment
;
The symmetry employed for this shelxl refinement is uniquely defined
by the following loop, which should always be used as a source of
symmetry information in preference to the above space-group names.
They are only intended as comments.
;
_shelx_estimated_absorpt_t_min 0.687
_shelx_estimated_absorpt_t_max 0.687

loop_
_space_group_symop_operation_xyz
'x, y, z'
'-x+1/2, y+1/2, -z+1/2'
'-x, -y, -z'
'x-1/2, -y-1/2, z-1/2'

loop_
_atom_site_type_symbol
_atom_site_label
_atom_site_fract_x
_atom_site_fract_y
_atom_site_fract_z
_atom_site_U_iso_or_equiv
_atom_site_adp_type
_atom_site_calc_flag
_atom_site_occupancy
_atom_site_disorder_assembly
_atom_site_disorder_group
Cu Cu1 0.27764(2) 0.62427(4) 0.61712(2) 0.01913(11) Uani d 1 . .
Cl Cl1 -0.09180(7) 0.98567(12) 0.58342(4) 0.0420(2) Uani d 1 . .
Cl Cl2 -0.37150(7) 0.92147(13) 0.56485(4) 0.0442(2) Uani d 1 . .
Cl Cl3 -0.34867(7) 0.25931(14) 0.69731(4) 0.0493(2) Uani d 1 . .
Cl Cl4 -0.07035(7) 0.31868(14) 0.71717(4) 0.0443(2) Uani d 1 . .
O O1 0.10094(16) 0.6243(3) 0.60367(9) 0.0232(4) Uani d 1 . .
O O2 0.0908(2) 0.7070(5) 0.70164(10) 0.0573(8) Uani d 1 . .
O O3 -0.49156(19) 0.4414(4) 0.56869(10) 0.0404(5) Uani d 1 . .
O O4 -0.55433(17) 0.6298(3) 0.64610(9) 0.0256(4) Uani d 1 . .
O O5 0.2948(2) 0.6265(4) 0.51195(10) 0.0379(5) Uani d 1 . .
O O6 0.0506(6) 0.5848(12) 0.4800(3) 0.0692(19) Uani d 0.5 . .
N N1 0.27784(19) 0.9216(3) 0.62098(10) 0.0217(4) Uani d 1 . .
N N2 0.27117(19) 1.3279(3) 0.62254(10) 0.0222(4) Uani d 1 . .
C C1 -0.0938(2) 0.6454(4) 0.64777(11) 0.0247(5) Uani d 1 . .
C C2 -0.1622(2) 0.7822(4) 0.61483(12) 0.0259(5) Uani d 1 . .
C C3 -0.2862(2) 0.7553(4) 0.60668(12) 0.0265(5) Uani d 1 . .
C C4 -0.3430(2) 0.5911(4) 0.63065(12) 0.0231(5) Uani d 1 . .
C C5 -0.2765(2) 0.4576(4) 0.66547(12) 0.0259(5) Uani d 1 . .
C C6 -0.1519(2) 0.4851(4) 0.67378(11) 0.0252(5) Uani d 1 . .
C C7 0.0433(2) 0.6632(4) 0.65330(12) 0.0258(5) Uani d 1 . .
C C8 -0.4746(2) 0.5481(4) 0.61336(12) 0.0239(5) Uani d 1 . .
C C9 0.3304(3) 1.0246(4) 0.66616(13) 0.0296(6) Uani d 1 . .
H H9 0.370398 0.957881 0.697589 0.036 Uiso calc 1 . .
C C10 0.3264(3) 1.2270(4) 0.66709(12) 0.0278(6) Uani d 1 . .
H H10 0.362814 1.294764 0.699390 0.033 Uiso calc 1 . .
C C11 0.2177(3) 1.2256(4) 0.57790(13) 0.0298(6) Uani d 1 . .
H H11 0.177402 1.292424 0.546606 0.036 Uiso calc 1 . .
C C12 0.2209(3) 1.0233(4) 0.57707(13) 0.0289(6) Uani d 1 . .
H H12 0.182535 0.955829 0.545269 0.035 Uiso calc 1 . .
H H1 0.239(3) 0.641(6) 0.4894(16) 0.044(11) Uiso d 1 . .
H H2 0.361(3) 0.605(8) 0.495(2) 0.082(18) Uiso d 1 . .
H H3 0.035(8) 0.592(14) 0.5168(12) 0.06(3) Uiso d 0.5 . .
H H4 -0.003(7) 0.515(16) 0.465(4) 0.09(4) Uiso d 0.5 . .

loop_
_atom_site_aniso_label
_atom_site_aniso_U_11
_atom_site_aniso_U_22
_atom_site_aniso_U_33
_atom_site_aniso_U_12
_atom_site_aniso_U_13
_atom_site_aniso_U_23
Cu1 0.01352(17) 0.01482(18) 0.02901(18) -0.00014(10) -0.00327(11) 0.00023(10)
Cl1 0.0272(4) 0.0395(4) 0.0592(5) -0.0092(3) -0.0032(3) 0.0149(3)
Cl2 0.0246(4) 0.0445(5) 0.0635(5) 0.0030(3) -0.0061(3) 0.0237(4)
Cl3 0.0308(4) 0.0530(5) 0.0641(5) -0.0112(3) -0.0074(4) 0.0311(4)
Cl4 0.0297(4) 0.0493(5) 0.0539(5) 0.0032(3) -0.0152(3) 0.0175(4)
O1 0.0121(8) 0.0272(10) 0.0302(9) 0.0003(6) -0.0014(7) -0.0035(7)
O2 0.0293(12) 0.115(2) 0.0270(10) -0.0183(14) -0.0058(9) -0.0104(13)
O3 0.0232(10) 0.0596(15) 0.0383(11) -0.0023(10) -0.0007(8) -0.0149(11)
O4 0.0152(8) 0.0243(10) 0.0371(10) 0.0004(7) -0.0032(7) -0.0024(7)
O5 0.0334(12) 0.0501(14) 0.0302(11) 0.0059(10) 0.0029(9) 0.0006(9)
O6 0.052(3) 0.119(6) 0.036(3) -0.019(4) -0.012(2) -0.021(3)
N1 0.0211(11) 0.0159(10) 0.0282(11) -0.0002(8) -0.0051(8) 0.0002(8)
N2 0.0203(10) 0.0165(10) 0.0299(11) -0.0012(8) -0.0042(8) 0.0014(8)
C1 0.0153(11) 0.0380(15) 0.0209(11) -0.0011(10) -0.0011(9) -0.0031(10)
C2 0.0171(12) 0.0313(14) 0.0293(12) -0.0034(10) 0.0022(9) 0.0011(10)
C3 0.0195(12) 0.0288(14) 0.0312(13) 0.0022(10) -0.0034(10) 0.0021(10)
C4 0.0117(11) 0.0312(14) 0.0264(12) 0.0004(9) 0.0008(9) -0.0009(10)
C5 0.0170(12) 0.0333(14) 0.0274(12) -0.0018(10) 0.0010(9) 0.0037(11)
C6 0.0148(11) 0.0358(15) 0.0249(12) 0.0018(10) -0.0015(9) 0.0018(10)
C7 0.0143(11) 0.0370(15) 0.0261(12) -0.0030(10) -0.0017(9) 0.0007(11)
C8 0.0154(11) 0.0272(13) 0.0290(12) -0.0005(10) -0.0032(9) 0.0032(10)
C9 0.0359(15) 0.0220(13) 0.0308(13) -0.0010(11) -0.0131(11) 0.0036(10)
C10 0.0334(14) 0.0216(13) 0.0284(12) -0.0032(11) -0.0099(11) 0.0005(10)
C11 0.0350(15) 0.0206(13) 0.0335(13) -0.0004(11) -0.0173(11) 0.0023(10)
C12 0.0317(14) 0.0201(13) 0.0348(14) -0.0006(11) -0.0143(11) 0.0010(10)

loop_
_atom_type_symbol
_atom_type_description
_atom_type_scat_dispersion_real
_atom_type_scat_dispersion_imag
_atom_type_scat_source
C C 0.0033 0.0016 'International Tables Vol C Tables 4.2.6.8 and 6.1.1.4'
H H 0.0000 0.0000 'International Tables Vol C Tables 4.2.6.8 and 6.1.1.4'
Cl Cl 0.1484 0.1585 'International Tables Vol C Tables 4.2.6.8 and 6.1.1.4'
Cu Cu 0.3201 1.2651 'International Tables Vol C Tables 4.2.6.8 and 6.1.1.4'
N N 0.0061 0.0033 'International Tables Vol C Tables 4.2.6.8 and 6.1.1.4'
O O 0.0106 0.0060 'International Tables Vol C Tables 4.2.6.8 and 6.1.1.4'

loop_
_geom_angle_atom_site_label_1
_geom_angle_atom_site_label_2
_geom_angle_atom_site_label_3
_geom_angle_site_symmetry_1
_geom_angle_site_symmetry_3
_geom_angle
_geom_angle_publ_flag
O4 Cu1 O1 1_655 . 169.61(8) ?
O4 Cu1 N2 1_655 1_545 91.93(8) ?
O1 Cu1 N2 . 1_545 88.49(8) ?
O4 Cu1 N1 1_655 . 88.08(8) ?
O1 Cu1 N1 . . 90.41(8) ?
N2 Cu1 N1 1_545 . 173.91(9) ?
O4 Cu1 O5 1_655 . 104.00(9) ?
O1 Cu1 O5 . . 86.33(8) ?
N2 Cu1 O5 1_545 . 93.91(9) ?
N1 Cu1 O5 . . 91.99(9) ?
C7 O1 Cu1 . . 111.38(16) ?
C8 O4 Cu1 . 1_455 117.82(17) ?
Cu1 O5 H1 . . 124(3) ?
Cu1 O5 H2 . . 121(4) ?
H1 O5 H2 . . 115(5) ?
H3 O6 H4 . . 105(5) ?
C12 N1 C9 . . 117.3(2) ?
C12 N1 Cu1 . . 119.10(18) ?
C9 N1 Cu1 . . 123.59(18) ?
C11 N2 C10 . . 117.6(2) ?
C11 N2 Cu1 . 1_565 119.57(18) ?
C10 N2 Cu1 . 1_565 122.65(18) ?
C6 C1 C2 . . 119.2(2) ?
C6 C1 C7 . . 119.3(2) ?
C2 C1 C7 . . 121.5(2) ?
C3 C2 C1 . . 120.4(2) ?
C3 C2 Cl1 . . 119.8(2) ?
C1 C2 Cl1 . . 119.8(2) ?
C4 C3 C2 . . 120.2(2) ?
C4 C3 Cl2 . . 118.9(2) ?
C2 C3 Cl2 . . 120.9(2) ?
C3 C4 C5 . . 119.8(2) ?
C3 C4 C8 . . 119.4(2) ?
C5 C4 C8 . . 120.5(2) ?
C4 C5 C6 . . 119.9(2) ?
C4 C5 Cl3 . . 119.49(19) ?
C6 C5 Cl3 . . 120.6(2) ?
C1 C6 C5 . . 120.4(2) ?
C1 C6 Cl4 . . 120.08(19) ?
C5 C6 Cl4 . . 119.5(2) ?
O2 C7 O1 . . 124.9(2) ?
O2 C7 C1 . . 120.9(2) ?
O1 C7 C1 . . 114.2(2) ?
O3 C8 O4 . . 127.3(2) ?
O3 C8 C4 . . 116.8(2) ?
O4 C8 C4 . . 115.9(2) ?
N1 C9 C10 . . 121.3(2) ?
N1 C9 H9 . . 119.4 ?
C10 C9 H9 . . 119.4 ?
N2 C10 C9 . . 121.2(2) ?
N2 C10 H10 . . 119.4 ?
C9 C10 H10 . . 119.4 ?
N2 C11 C12 . . 121.4(2) ?
N2 C11 H11 . . 119.3 ?
C12 C11 H11 . . 119.3 ?
N1 C12 C11 . . 121.3(2) ?
N1 C12 H12 . . 119.4 ?
C11 C12 H12 . . 119.4 ?

loop_
_geom_bond_atom_site_label_1
_geom_bond_atom_site_label_2
_geom_bond_site_symmetry_2
_geom_bond_distance
_geom_bond_publ_flag
Cu1 O4 1_655 1.9475(19) ?
Cu1 O1 . 1.9603(18) ?
Cu1 N2 1_545 2.015(2) ?
Cu1 N1 . 2.019(2) ?
Cu1 O5 . 2.301(2) ?
Cl1 C2 . 1.725(3) ?
Cl2 C3 . 1.724(3) ?
Cl3 C5 . 1.710(3) ?
Cl4 C6 . 1.722(3) ?
O1 C7 . 1.283(3) ?
O2 C7 . 1.211(3) ?
O3 C8 . 1.227(3) ?
O4 C8 . 1.260(3) ?
O5 H1 . 0.791(19) ?
O5 H2 . 0.82(2) ?
O6 H3 . 0.82(2) ?
O6 H4 . 0.82(2) ?
N1 C12 . 1.334(3) ?
N1 C9 . 1.336(3) ?
N2 C11 . 1.330(3) ?
N2 C10 . 1.332(3) ?
C1 C6 . 1.383(4) ?
C1 C2 . 1.392(4) ?
C1 C7 . 1.514(3) ?
C2 C3 . 1.384(4) ?
C3 C4 . 1.381(4) ?
C4 C5 . 1.387(4) ?
C4 C8 . 1.520(3) ?
C5 C6 . 1.392(3) ?
C9 C10 . 1.374(4) ?
C9 H9 . 0.9300 ?
C10 H10 . 0.9300 ?
C11 C12 . 1.373(4) ?
C11 H11 . 0.9300 ?
C12 H12 . 0.9300 ?

loop_
_geom_hbond_atom_site_label_D
_geom_hbond_atom_site_label_H
_geom_hbond_atom_site_label_A
_geom_hbond_site_symmetry_A
_geom_hbond_distance_DH
_geom_hbond_distance_HA
_geom_hbond_distance_DA
_geom_hbond_angle_DHA
_geom_hbond_publ_flag
O5 H1 O6 . 0.791(19) 2.11(3) 2.781(7) 143(4) yes
O5 H2 O3 3_566 0.82(2) 2.03(3) 2.827(3) 163(5) yes
O6 H3 O1 . 0.82(2) 2.04(5) 2.763(6) 147(8) yes
O6 H4 O1 3_566 0.82(2) 2.07(4) 2.843(6) 156(10) yes

loop_
_geom_torsion_atom_site_label_1
_geom_torsion_atom_site_label_2
_geom_torsion_atom_site_label_3
_geom_torsion_atom_site_label_4
_geom_torsion_site_symmetry_1
_geom_torsion_site_symmetry_2
_geom_torsion_site_symmetry_3
_geom_torsion_site_symmetry_4
_geom_torsion
_geom_torsion_publ_flag
C6 C1 C2 C3 . . . . -1.9(4) ?
C7 C1 C2 C3 . . . . 175.3(2) ?
C6 C1 C2 Cl1 . . . . 178.7(2) ?
C7 C1 C2 Cl1 . . . . -4.1(4) ?
C1 C2 C3 C4 . . . . -0.7(4) ?
Cl1 C2 C3 C4 . . . . 178.8(2) ?
C1 C2 C3 Cl2 . . . . -178.9(2) ?
Cl1 C2 C3 Cl2 . . . . 0.6(3) ?
C2 C3 C4 C5 . . . . 3.1(4) ?
Cl2 C3 C4 C5 . . . . -178.7(2) ?
C2 C3 C4 C8 . . . . -170.9(2) ?
Cl2 C3 C4 C8 . . . . 7.3(4) ?
C3 C4 C5 C6 . . . . -2.9(4) ?
C8 C4 C5 C6 . . . . 171.0(2) ?
C3 C4 C5 Cl3 . . . . 177.6(2) ?
C8 C4 C5 Cl3 . . . . -8.4(4) ?
C2 C1 C6 C5 . . . . 2.0(4) ?
C7 C1 C6 C5 . . . . -175.2(2) ?
C2 C1 C6 Cl4 . . . . -177.6(2) ?
C7 C1 C6 Cl4 . . . . 5.2(3) ?
C4 C5 C6 C1 . . . . 0.3(4) ?
Cl3 C5 C6 C1 . . . . 179.8(2) ?
C4 C5 C6 Cl4 . . . . 179.9(2) ?
Cl3 C5 C6 Cl4 . . . . -0.6(3) ?
Cu1 O1 C7 O2 . . . . 4.4(4) ?
Cu1 O1 C7 C1 . . . . -174.14(18) ?
C6 C1 C7 O2 . . . . -73.1(4) ?
C2 C1 C7 O2 . . . . 109.7(4) ?
C6 C1 C7 O1 . . . . 105.5(3) ?
C2 C1 C7 O1 . . . . -71.6(4) ?
Cu1 O4 C8 O3 1_455 . . . -10.5(4) ?
Cu1 O4 C8 C4 1_455 . . . 168.05(17) ?
C3 C4 C8 O3 . . . . 91.6(3) ?
C5 C4 C8 O3 . . . . -82.4(3) ?
C3 C4 C8 O4 . . . . -87.1(3) ?
C5 C4 C8 O4 . . . . 98.9(3) ?
C12 N1 C9 C10 . . . . -0.4(4) ?
Cu1 N1 C9 C10 . . . . -179.0(2) ?
C11 N2 C10 C9 . . . . 1.5(4) ?
Cu1 N2 C10 C9 1_565 . . . -173.5(2) ?
N1 C9 C10 N2 . . . . -0.8(5) ?
C10 N2 C11 C12 . . . . -1.1(4) ?
Cu1 N2 C11 C12 1_565 . . . 174.1(2) ?
C9 N1 C12 C11 . . . . 0.8(4) ?
Cu1 N1 C12 C11 . . . . 179.5(2) ?
N2 C11 C12 N1 . . . . -0.1(5) ?
